data_7200728
loop_
_publ_author_name
'Cozzi, Franco'
'Bacchi, Sergio'
'Filippini, Giuseppe'
'Pilati, Tullio'
'Gavezzotti, Angelo'

_publ_section_title
;
 Competition between hydrogen bonding and arene--perfluoroarene
 stacking. X-Ray diffraction and molecular simulation on
 5,6,7,8-tetrafluoro-2-naphthoic acid and
 5,6,7,8-tetrafluoro-2-naphthamide crystals
;
_journal_issue 6
_journal_name_full CrystEngComm
_journal_page_first 1122
_journal_paper_doi 10.1039/b820791g
_journal_volume 11
_journal_year 2009
_chemical_formula_moiety 'C11 H4 F4 O2'
_chemical_formula_sum 'C11 H4 F4 O2'
_chemical_formula_weight 244.14
_chemical_name_systematic
;
?
;
_space_group_IT_number 14
_symmetry_cell_setting monoclinic
_symmetry_space_group_name_Hall '-P 2ybc'
_symmetry_space_group_name_H-M 'P 1 21/c 1'
_atom_sites_solution_hydrogens geom
_atom_sites_solution_primary direct
_atom_sites_solution_secondary difmap
_audit_creation_method SHELXL-97
_cell_angle_alpha 90.00
_cell_angle_beta 92.830(10)
_cell_angle_gamma 90.00
_cell_formula_units_Z 4
_cell_length_a 5.053(2)
_cell_length_b 5.884(2)
_cell_length_c 31.085(12)
_cell_measurement_reflns_used 1682
_cell_measurement_temperature 295(2)
_cell_measurement_theta_max 23.91
_cell_measurement_theta_min 2.63
_cell_volume 923.1(6)
_computing_cell_refinement 'Bruker SAINT'
_computing_data_collection 'Bruker SMART'
_computing_data_reduction 'Bruker SAINT'
_computing_molecular_graphics 'ORTEP-III (Burnett and Johnson, 1996), Mercury 1.4, CCDC'
_computing_publication_material 'SHELXL-97 (Sheldrick, 1997)'
_computing_structure_refinement 'SHELXL-97 (Sheldrick, 1997)'
_computing_structure_solution
;
M.C. Burla, M. Camalli, B. Carrozzini, G.L. Cascarano, C. Giacovazzo,
G. Polidori, R. Spagna (2003).
SIR2002: the program. J. Appl. Cryst. 36,1103
;
_diffrn_ambient_temperature 295(2)
_diffrn_measured_fraction_theta_full 0.999
_diffrn_measured_fraction_theta_max 0.998
_diffrn_measurement_device_type 'Bruker SMART CCD area-detector'
_diffrn_measurement_method '\w and \f scans'
_diffrn_radiation_monochromator graphite
_diffrn_radiation_source 'fine-focus sealed tube'
_diffrn_radiation_type MoK\a
_diffrn_radiation_wavelength 0.71073
_diffrn_reflns_av_R_equivalents 0.0774
_diffrn_reflns_av_sigmaI/netI 0.0529
_diffrn_reflns_limit_h_max 6
_diffrn_reflns_limit_h_min -6
_diffrn_reflns_limit_k_max 7
_diffrn_reflns_limit_k_min -5
_diffrn_reflns_limit_l_max 37
_diffrn_reflns_limit_l_min -37
_diffrn_reflns_number 6629
_diffrn_reflns_theta_full 25.00
_diffrn_reflns_theta_max 25.49
_diffrn_reflns_theta_min 2.62
_diffrn_standards_decay_% 0.00
_exptl_absorpt_coefficient_mu 0.173
_exptl_absorpt_correction_type none
_exptl_crystal_colour colourless
_exptl_crystal_density_diffrn 1.757
_exptl_crystal_density_method 'not measured'
_exptl_crystal_description needle
_exptl_crystal_F_000 488
_exptl_crystal_size_max 0.36
_exptl_crystal_size_mid 0.12
_exptl_crystal_size_min 0.07
_refine_diff_density_max 0.169
_refine_diff_density_min -0.164
_refine_diff_density_rms 0.036
_refine_ls_extinction_method none
_refine_ls_goodness_of_fit_ref 0.946
_refine_ls_hydrogen_treatment refall
_refine_ls_matrix_type full
_refine_ls_number_parameters 170
_refine_ls_number_reflns 1716
_refine_ls_number_restraints 0
_refine_ls_restrained_S_all 0.946
_refine_ls_R_factor_all 0.0616
_refine_ls_R_factor_gt 0.0368
_refine_ls_shift/su_max 0.001
_refine_ls_shift/su_mean 0.000
_refine_ls_structure_factor_coef Fsqd
_refine_ls_weighting_details 'w=1/[\s^2^(Fo^2^)+(0.0478P)^2^] where P=(Fo^2^+2Fc^2^)/3'
_refine_ls_weighting_scheme calc
_refine_ls_wR_factor_gt 0.0914
_refine_ls_wR_factor_ref 0.1014
_reflns_number_gt 1080
_reflns_number_total 1716
_reflns_threshold_expression I>2\s(I)
_cod_data_source_file b820791g.txt
_cod_data_source_block cz7_295k
_cod_depositor_comments
;
The following automatic conversions were performed:
'_symmetry_cell_setting' value 'Monoclinic' changed to 'monoclinic'
according to '/home/saulius/struct/CIF-dictionaries/cif_core.dic'
dictionary named 'cif_core.dic' version 2.4.1 from 2010-06-29.

Automatic conversion script
Id: cif_fix_enum 1527 2010-12-29 10:47:43Z saulius 
;
_cod_original_sg_symbol_H-M 'P 21/c'
_cod_database_code 7200728

loop_
_symmetry_equiv_pos_as_xyz
'x, y, z'
'-x, y+1/2, -z+1/2'
'-x, -y, -z'
'x, -y-1/2, z-1/2'

loop_
_atom_site_label
_atom_site_type_symbol
_atom_site_fract_x
_atom_site_fract_y
_atom_site_fract_z
_atom_site_U_iso_or_equiv
_atom_site_adp_type
_atom_site_occupancy
_atom_site_symmetry_multiplicity
_atom_site_calc_flag
_atom_site_refinement_flags
_atom_site_disorder_assembly
_atom_site_disorder_group
C1 C 0.0710(4) 0.4752(3) 0.10544(6) 0.0454(5) Uani 1 1 d . . .
C2 C 0.0050(3) 0.3454(3) 0.06998(5) 0.0445(5) Uani 1 1 d . . .
C3 C 0.1415(4) 0.1424(4) 0.06271(7) 0.0558(6) Uani 1 1 d . . .
C4 C 0.3412(4) 0.0735(4) 0.09038(7) 0.0574(6) Uani 1 1 d . . .
C5 C 0.4144(4) 0.2033(3) 0.12706(6) 0.0458(5) Uani 1 1 d . . .
C6 C 0.6204(4) 0.1394(4) 0.15648(6) 0.0540(5) Uani 1 1 d . . .
C7 C 0.6906(4) 0.2679(4) 0.19112(7) 0.0577(6) Uani 1 1 d . . .
C8 C 0.5555(4) 0.4680(4) 0.19873(6) 0.0576(6) Uani 1 1 d . . .
C9 C 0.3547(4) 0.5351(3) 0.17144(6) 0.0524(5) Uani 1 1 d . . .
C10 C 0.2777(3) 0.4074(3) 0.13473(6) 0.0427(5) Uani 1 1 d . . .
C11 C -0.2115(4) 0.4166(3) 0.03927(6) 0.0480(5) Uani 1 1 d . . .
F1 F 0.7547(2) -0.0548(2) 0.14987(4) 0.0788(5) Uani 1 1 d . . .
F2 F 0.8904(2) 0.2053(2) 0.21858(4) 0.0848(5) Uani 1 1 d . . .
F3 F 0.6289(3) 0.5920(2) 0.23335(4) 0.0867(5) Uani 1 1 d . . .
F4 F 0.2247(2) 0.72929(19) 0.17987(4) 0.0718(4) Uani 1 1 d . . .
O1 O -0.3404(3) 0.5962(2) 0.04785(4) 0.0645(5) Uani 1 1 d . . .
O2 O -0.2618(3) 0.3002(3) 0.00617(4) 0.0648(4) Uani 1 1 d . . .
H1 H -0.020(4) 0.609(3) 0.1100(6) 0.056(6) Uiso 1 1 d . . .
H1O H -0.528(6) 0.642(5) 0.0217(10) 0.145(11) Uiso 1 1 d . . .
H3 H 0.087(4) 0.057(3) 0.0385(7) 0.066(6) Uiso 1 1 d . . .
H4 H 0.438(4) -0.057(4) 0.0848(6) 0.070(6) Uiso 1 1 d . . .

loop_
_atom_site_aniso_label
_atom_site_aniso_U_11
_atom_site_aniso_U_22
_atom_site_aniso_U_33
_atom_site_aniso_U_23
_atom_site_aniso_U_13
_atom_site_aniso_U_12
C1 0.0468(11) 0.0464(12) 0.0422(11) -0.0007(9) -0.0048(9) 0.0072(9)
C2 0.0453(10) 0.0492(11) 0.0382(10) -0.0017(9) -0.0044(8) 0.0063(9)
C3 0.0610(13) 0.0571(13) 0.0481(12) -0.0109(11) -0.0103(10) 0.0093(10)
C4 0.0618(13) 0.0523(13) 0.0570(14) -0.0056(11) -0.0077(11) 0.0160(11)
C5 0.0446(10) 0.0496(11) 0.0429(11) 0.0050(9) -0.0014(9) 0.0042(9)
C6 0.0482(11) 0.0594(13) 0.0537(13) 0.0089(10) -0.0039(10) 0.0126(10)
C7 0.0434(11) 0.0801(16) 0.0482(13) 0.0120(11) -0.0110(9) 0.0060(10)
C8 0.0560(12) 0.0743(15) 0.0410(12) -0.0038(10) -0.0128(10) -0.0024(11)
C9 0.0534(12) 0.0556(13) 0.0474(12) -0.0041(10) -0.0071(10) 0.0059(10)
C10 0.0427(10) 0.0466(11) 0.0385(10) 0.0026(9) -0.0024(8) 0.0011(8)
C11 0.0482(11) 0.0550(13) 0.0403(11) -0.0040(10) -0.0034(9) 0.0064(10)
F1 0.0769(9) 0.0738(9) 0.0841(10) 0.0011(7) -0.0121(7) 0.0369(7)
F2 0.0650(8) 0.1176(11) 0.0684(9) 0.0099(7) -0.0297(7) 0.0192(7)
F3 0.0859(9) 0.1089(11) 0.0618(8) -0.0251(7) -0.0331(7) 0.0099(7)
F4 0.0789(8) 0.0654(8) 0.0682(8) -0.0209(6) -0.0255(7) 0.0226(6)
O1 0.0663(9) 0.0706(10) 0.0546(9) -0.0122(7) -0.0185(7) 0.0253(8)
O2 0.0672(9) 0.0782(10) 0.0468(8) -0.0172(7) -0.0189(7) 0.0194(7)

loop_
_atom_type_symbol
_atom_type_description
_atom_type_scat_dispersion_real
_atom_type_scat_dispersion_imag
_atom_type_scat_source
C C 0.0033 0.0016 'International Tables Vol C Tables 4.2.6.8 and 6.1.1.4'
H H 0.0000 0.0000 'International Tables Vol C Tables 4.2.6.8 and 6.1.1.4'
O O 0.0106 0.0060 'International Tables Vol C Tables 4.2.6.8 and 6.1.1.4'
F F 0.0171 0.0103 'International Tables Vol C Tables 4.2.6.8 and 6.1.1.4'

loop_
_geom_angle_atom_site_label_1
_geom_angle_atom_site_label_2
_geom_angle_atom_site_label_3
_geom_angle
_geom_angle_site_symmetry_1
_geom_angle_site_symmetry_3
_geom_angle_publ_flag
C2 C1 C10 120.38(18) . . ?
C2 C1 H1 119.6(11) . . ?
C10 C1 H1 120.0(11) . . ?
C1 C2 C3 120.16(17) . . ?
C1 C2 C11 120.39(17) . . ?
C3 C2 C11 119.44(17) . . ?
C4 C3 C2 120.60(19) . . ?
C4 C3 H3 121.9(12) . . ?
C2 C3 H3 117.5(12) . . ?
C3 C4 C5 120.6(2) . . ?
C3 C4 H4 120.7(12) . . ?
C5 C4 H4 118.6(12) . . ?
C6 C5 C4 122.66(18) . . ?
C6 C5 C10 118.13(18) . . ?
C4 C5 C10 119.20(17) . . ?
C7 C6 F1 118.79(16) . . ?
C7 C6 C5 121.85(19) . . ?
F1 C6 C5 119.35(18) . . ?
F2 C7 C6 120.94(19) . . ?
F2 C7 C8 119.07(19) . . ?
C6 C7 C8 119.99(17) . . ?
F3 C8 C9 121.10(19) . . ?
F3 C8 C7 118.75(17) . . ?
C9 C8 C7 120.16(18) . . ?
C8 C9 F4 118.93(18) . . ?
C8 C9 C10 121.58(19) . . ?
F4 C9 C10 119.49(16) . . ?
C9 C10 C1 122.69(18) . . ?
C9 C10 C5 118.29(16) . . ?
C1 C10 C5 119.02(17) . . ?
O2 C11 O1 122.66(16) . . ?
O2 C11 C2 119.36(18) . . ?
O1 C11 C2 117.98(16) . . ?
C11 O1 H1O 114.9(13) . . ?

loop_
_geom_bond_atom_site_label_1
_geom_bond_atom_site_label_2
_geom_bond_distance
_geom_bond_site_symmetry_2
_geom_bond_publ_flag
C1 C2 1.369(2) . ?
C1 C10 1.409(2) . ?
C1 H1 0.92(2) . ?
C2 C3 1.404(3) . ?
C2 C11 1.476(2) . ?
C3 C4 1.356(3) . ?
C3 H3 0.94(2) . ?
C4 C5 1.407(3) . ?
C4 H4 0.93(2) . ?
C5 C6 1.403(2) . ?
C5 C10 1.411(3) . ?
C6 C7 1.349(3) . ?
C6 F1 1.350(2) . ?
C7 F2 1.341(2) . ?
C7 C8 1.387(3) . ?
C8 F3 1.338(2) . ?
C8 C9 1.349(2) . ?
C9 F4 1.350(2) . ?
C9 C10 1.405(3) . ?
C11 O2 1.252(2) . ?
C11 O1 1.277(2) . ?
O1 H1O 1.25(3) . ?

loop_
_geom_torsion_atom_site_label_1
_geom_torsion_atom_site_label_2
_geom_torsion_atom_site_label_3
_geom_torsion_atom_site_label_4
_geom_torsion
_geom_torsion_site_symmetry_1
_geom_torsion_site_symmetry_2
_geom_torsion_site_symmetry_3
_geom_torsion_site_symmetry_4
_geom_torsion_publ_flag
C10 C1 C2 C3 0.5(3) . . . . ?
C10 C1 C2 C11 -179.97(17) . . . . ?
C1 C2 C3 C4 -0.6(3) . . . . ?
C11 C2 C3 C4 179.90(19) . . . . ?
C2 C3 C4 C5 0.4(3) . . . . ?
C3 C4 C5 C6 -179.7(2) . . . . ?
C3 C4 C5 C10 -0.2(3) . . . . ?
C4 C5 C6 C7 178.9(2) . . . . ?
C10 C5 C6 C7 -0.6(3) . . . . ?
C4 C5 C6 F1 -0.4(3) . . . . ?
C10 C5 C6 F1 -179.90(17) . . . . ?
F1 C6 C7 F2 0.2(3) . . . . ?
C5 C6 C7 F2 -179.13(18) . . . . ?
F1 C6 C7 C8 -179.84(19) . . . . ?
C5 C6 C7 C8 0.8(3) . . . . ?
F2 C7 C8 F3 -0.1(3) . . . . ?
C6 C7 C8 F3 179.91(19) . . . . ?
F2 C7 C8 C9 179.63(19) . . . . ?
C6 C7 C8 C9 -0.3(3) . . . . ?
F3 C8 C9 F4 -1.0(3) . . . . ?
C7 C8 C9 F4 179.29(18) . . . . ?
F3 C8 C9 C10 179.33(19) . . . . ?
C7 C8 C9 C10 -0.4(3) . . . . ?
C8 C9 C10 C1 -179.18(19) . . . . ?
F4 C9 C10 C1 1.1(3) . . . . ?
C8 C9 C10 C5 0.7(3) . . . . ?
F4 C9 C10 C5 -179.04(17) . . . . ?
C2 C1 C10 C9 179.51(18) . . . . ?
C2 C1 C10 C5 -0.3(3) . . . . ?
C6 C5 C10 C9 -0.2(3) . . . . ?
C4 C5 C10 C9 -179.70(19) . . . . ?
C6 C5 C10 C1 179.68(17) . . . . ?
C4 C5 C10 C1 0.1(3) . . . . ?
C1 C2 C11 O2 177.19(19) . . . . ?
C3 C2 C11 O2 -3.3(3) . . . . ?
C1 C2 C11 O1 -2.8(3) . . . . ?
C3 C2 C11 O1 176.66(17) . . . . ?

loop_
_cod_related_entry_id
_cod_related_entry_database
_cod_related_entry_code
1 ChemSpider 25940838
